data_1576358
loop_
_publ_author_name
'Zeng, Jiajie'
'Hao, Guoxia'
'Wu, Xing'
'Dong, Xiaobing'
'Guo, Tingxuan'
'Tang, Ben Zhong'
'Zhao, Zujin'

_publ_section_title
;
 High-Efficiency Nondoped Near-Ultraviolet Organic Light-Emitting Diodes
 Based on Spiro Luminogens with High-Lying Reverse Intersystem Crossing
;
_journal_name_full 'Materials Horizons'
_journal_paper_doi 10.1039/D5MH01721A
_journal_year 2025
_chemical_formula_moiety 'C38 H22 N2'
_chemical_formula_sum 'C38 H22 N2'
_chemical_formula_weight 506.57
_chemical_name_systematic SFIAC-PCN-2
_space_group_crystal_system monoclinic
_space_group_IT_number 14
_space_group_name_Hall '-P 2yn'
_space_group_name_H-M_alt 'P 1 21/n 1'
_atom_sites_solution_hydrogens geom
_atom_sites_solution_primary iterative
_audit_creation_date 2023-03-01
_audit_creation_method
;
Olex2 1.5
(compiled 2023.02.24 svn.rf166f9f3 for OlexSys, GUI svn.r6725)
;
_audit_update_record
;
2025-09-05 deposited with the CCDC.	2025-11-28 downloaded from the CCDC.
;
_cell_angle_alpha 90
_cell_angle_beta 102.030(2)
_cell_angle_gamma 90
_cell_formula_units_Z 4
_cell_length_a 13.2560(3)
_cell_length_b 9.9188(2)
_cell_length_c 19.2402(4)
_cell_measurement_reflns_used 5905
_cell_measurement_temperature 150.00(10)
_cell_measurement_theta_max 73.6800
_cell_measurement_theta_min 3.7820
_cell_volume 2474.21(9)
_computing_cell_refinement 'CrysAlisPro 1.171.39.28b (Rigaku OD, 2015)'
_computing_data_collection 'CrysAlisPro 1.171.39.28b (Rigaku OD, 2015)'
_computing_data_reduction 'CrysAlisPro 1.171.39.28b (Rigaku OD, 2015)'
_computing_molecular_graphics 'Olex2 1.5 (Dolomanov et al., 2009)'
_computing_publication_material 'Olex2 1.5 (Dolomanov et al., 2009)'
_computing_structure_refinement 'SHELXL 2018/3 (Sheldrick, 2015)'
_computing_structure_solution 'olex2.solve 1.5 (Bourhis et al., 2015)'
_diffrn_ambient_environment N~2~
_diffrn_ambient_temperature 150.00(10)
_diffrn_detector 'CCD plate'
_diffrn_measured_fraction_theta_full 0.990
_diffrn_measured_fraction_theta_max 0.962
_diffrn_measurement_details
;
List of Runs (angles in degrees, time in seconds):

  # Type    Start    End  Width  t~exp~   \w     \q     \k     \f   Frames
#--------------------------------------------------------------------------
  1  \w    -59.00 -26.00   0.50    0.50    --    1.00 -72.00-180.00   66
  2  \w    -13.00  59.00   0.50    0.50    --    1.00  38.00 120.00  144
  3  \w     62.00  90.00   0.50    0.50    --    1.00  38.00 120.00   56
  4  \w     -2.00  94.00   0.50    1.14    --    5.00  72.00-120.00  192
  5  \w   -167.00 -87.00   0.50    1.14    -- -100.10 -19.00 -30.00  160
  6  \w   -185.00-144.00   0.50    1.14    -- -100.10 -72.00-180.00   82
  7  \w   -114.00 -15.00   0.50    1.14    -- -100.10  72.00 -30.00  198
  8  \w   -113.00 -11.00   0.50    1.14    -- -100.10  19.00 150.00  204
  9  \w   -114.00 -15.00   0.50    1.14    -- -100.10  57.00-120.00  198
 10  \w    -89.00 -35.00   0.50    1.14    -- -100.10  72.00-120.00  108
 11  \w   -110.00 -67.00   0.50    1.14    -- -100.10  72.00-150.00   86
 12  \w   -117.00 -91.00   0.50    1.14    -- -100.10 -57.00 120.00   52
 13  \w   -102.00 -29.00   0.50    1.14    -- -100.10  72.00 -90.00  146
;
_diffrn_measurement_device 'four-circle diffractometer'
_diffrn_measurement_device_type 'XtaLAB AFC12 (RCD3): Kappa single'
_diffrn_measurement_method '\w scans'
_diffrn_orient_matrix_type 'CrysAlisPro convention (1999,Acta A55,543-557)'
_diffrn_orient_matrix_UB_11 0.0589608000
_diffrn_orient_matrix_UB_12 -0.1250013000
_diffrn_orient_matrix_UB_13 -0.0174747000
_diffrn_orient_matrix_UB_21 -0.0699666000
_diffrn_orient_matrix_UB_22 -0.0910841000
_diffrn_orient_matrix_UB_23 0.0344149000
_diffrn_orient_matrix_UB_31 -0.0758997000
_diffrn_orient_matrix_UB_32 -0.0134419000
_diffrn_orient_matrix_UB_33 -0.0722280000
_diffrn_radiation_monochromator graphite
_diffrn_radiation_probe x-ray
_diffrn_radiation_type 'Cu K\a'
_diffrn_radiation_wavelength 1.54184
_diffrn_reflns_av_R_equivalents 0.0257
_diffrn_reflns_av_unetI/netI 0.0329
_diffrn_reflns_Laue_measured_fraction_full 0.990
_diffrn_reflns_Laue_measured_fraction_max 0.962
_diffrn_reflns_limit_h_max 16
_diffrn_reflns_limit_h_min -16
_diffrn_reflns_limit_k_max 12
_diffrn_reflns_limit_k_min -12
_diffrn_reflns_limit_l_max 18
_diffrn_reflns_limit_l_min -23
_diffrn_reflns_number 13347
_diffrn_reflns_point_group_measured_fraction_full 0.990
_diffrn_reflns_point_group_measured_fraction_max 0.962
_diffrn_reflns_theta_full 67.684
_diffrn_reflns_theta_max 74.158
_diffrn_reflns_theta_min 3.715
_diffrn_source 'fine-focus sealed X-ray tube'
_diffrn_source_type 'Enhance (Cu) X-ray Source'
_exptl_absorpt_coefficient_mu 0.611
_exptl_absorpt_correction_T_max 1.00000
_exptl_absorpt_correction_T_min 0.97133
_exptl_absorpt_correction_type multi-scan
_exptl_absorpt_process_details
;
CrysAlisPro 1.171.39.28b (Rigaku Oxford Diffraction, 2015)
Empirical absorption correction using spherical harmonics,
 implemented in SCALE3 ABSPACK scaling algorithm.
;
_exptl_crystal_colour colourless
_exptl_crystal_colour_primary colourless
_exptl_crystal_density_diffrn 1.360
_exptl_crystal_description block
_exptl_crystal_F_000 1056
_exptl_crystal_size_max 0.15
_exptl_crystal_size_mid 0.13
_exptl_crystal_size_min 0.12
_refine_diff_density_max 0.175
_refine_diff_density_min -0.236
_refine_diff_density_rms 0.041
_refine_ls_extinction_method none
_refine_ls_goodness_of_fit_ref 1.049
_refine_ls_hydrogen_treatment constr
_refine_ls_matrix_type full
_refine_ls_number_parameters 361
_refine_ls_number_reflns 4837
_refine_ls_number_restraints 0
_refine_ls_restrained_S_all 1.049
_refine_ls_R_factor_all 0.0449
_refine_ls_R_factor_gt 0.0377
_refine_ls_shift/su_max 0.000
_refine_ls_shift/su_mean 0.000
_refine_ls_structure_factor_coef Fsqd
_refine_ls_weighting_details 'w=1/[\s^2^(Fo^2^)+(0.0394P)^2^+0.7974P] where P=(Fo^2^+2Fc^2^)/3'
_refine_ls_weighting_scheme calc
_refine_ls_wR_factor_gt 0.0918
_refine_ls_wR_factor_ref 0.0963
_reflns_Friedel_coverage 0.000
_reflns_number_gt 4162
_reflns_number_total 4837
_reflns_threshold_expression 'I > 2\s(I)'
_cod_data_source_file d5mh01721a2.cif
_cod_data_source_block 1_CCDC1
_cod_database_code 1576358
_shelx_shelxl_version_number 2018/3
_shelx_space_group_comment
;
The symmetry employed for this shelxl refinement is uniquely defined
by the following loop, which should always be used as a source of
symmetry information in preference to the above space-group names.
They are only intended as comments.
;
_shelx_estimated_absorpt_t_max 0.930
_shelx_estimated_absorpt_t_min 0.914
_olex2_refinement_description
;
1. Fixed Uiso
 At 1.2 times of:
  All C(H) groups
2.a Aromatic/amide H refined with riding coordinates:
 C2(H2), C3(H3), C5(H5), C7(H7), C11(H11), C15(H15), C17(H17), C19(H19),
 C20(H20), C21(H21), C23(H23), C25(H25), C27(H27), C28(H28), C29(H29), C30(H30),
  C31(H31), C32(H32), C33(H33), C34(H34), C35(H35), C37(H37)
;
_olex2_submission_special_instructions 'No special instructions were received'
_oxdiff_exptl_absorpt_empirical_details
;
Empirical correction (ABSPACK) includes:
- Absorption correction using spherical harmonics
- Frame scaling
;
_oxdiff_exptl_absorpt_empirical_full_max 1.157
_oxdiff_exptl_absorpt_empirical_full_min 0.899

loop_
_space_group_symop_operation_xyz
'x, y, z'
'-x+1/2, y+1/2, -z+1/2'
'-x, -y, -z'
'x-1/2, -y-1/2, z-1/2'

loop_
_atom_site_label
_atom_site_type_symbol
_atom_site_fract_x
_atom_site_fract_y
_atom_site_fract_z
_atom_site_U_iso_or_equiv
_atom_site_adp_type
_atom_site_occupancy
_atom_site_site_symmetry_order
_atom_site_calc_flag
_atom_site_refinement_flags_posn
_atom_site_refinement_flags_adp
_atom_site_refinement_flags_occupancy
_atom_site_disorder_assembly
_atom_site_disorder_group
N1 N 0.67675(8) 0.00032(11) 0.47079(6) 0.0256(2) Uani 1 1 d . . . . .
N2 N 1.06414(11) 0.98337(13) 0.59494(7) 0.0429(3) Uani 1 1 d . . . . .
C1 C 0.64495(10) -0.24811(13) 0.33774(7) 0.0225(3) Uani 1 1 d . . . . .
C2 C 0.77432(11) -0.38821(15) 0.26734(8) 0.0316(3) Uani 1 1 d . . . . .
H2 H 0.818894 -0.435701 0.244848 0.038 Uiso 1 1 calc R U . . .
C3 C 0.91899(10) 0.72188(14) 0.50596(8) 0.0301(3) Uani 1 1 d . . . . .
H3 H 0.909953 0.787843 0.470850 0.036 Uiso 1 1 calc R U . . .
C4 C 0.56180(10) -0.19457(13) 0.37579(7) 0.0236(3) Uani 1 1 d . . . . .
C5 C 0.58474(10) -0.34685(14) 0.48510(7) 0.0276(3) Uani 1 1 d . . . . .
H5 H 0.544901 -0.411190 0.456673 0.033 Uiso 1 1 calc R U . . .
C6 C 0.60764(10) -0.35761(13) 0.29430(7) 0.0246(3) Uani 1 1 d . . . . .
C7 C 0.87110(10) 0.59822(14) 0.49216(7) 0.0291(3) Uani 1 1 d . . . . .
H7 H 0.830741 0.581564 0.447343 0.035 Uiso 1 1 calc R U . . .
C8 C 0.73401(10) 0.11330(13) 0.49926(7) 0.0252(3) Uani 1 1 d . . . . .
C9 C 1.02915(11) 0.87768(15) 0.58542(8) 0.0324(3) Uani 1 1 d . . . . .
C10 C 0.49727(10) -0.37400(13) 0.29407(7) 0.0243(3) Uani 1 1 d . . . . .
C11 C 0.36887(10) -0.27402(15) 0.35073(7) 0.0295(3) Uani 1 1 d . . . . .
H11 H 0.350419 -0.212760 0.382498 0.035 Uiso 1 1 calc R U . . .
C12 C 0.60076(10) -0.22198(13) 0.45584(7) 0.0244(3) Uani 1 1 d . . . . .
C13 C 0.98060(11) 0.74756(14) 0.57226(8) 0.0292(3) Uani 1 1 d . . . . .
C14 C 0.60800(10) 0.04193(13) 0.40974(7) 0.0238(3) Uani 1 1 d . . . . .
C15 C 0.94436(11) 0.52590(14) 0.61021(7) 0.0316(3) Uani 1 1 d . . . . .
H15 H 0.953019 0.460404 0.645543 0.038 Uiso 1 1 calc R U . . .
C16 C 0.69728(10) 0.22700(13) 0.45721(7) 0.0252(3) Uani 1 1 d . . . . .
C17 C 0.42382(11) -0.46030(14) 0.25469(7) 0.0299(3) Uani 1 1 d . . . . .
H17 H 0.442085 -0.521703 0.222916 0.036 Uiso 1 1 calc R U . . .
C18 C 0.82937(10) 0.36533(13) 0.52845(7) 0.0256(3) Uani 1 1 d . . . . .
C19 C 0.74423(10) 0.35208(13) 0.47253(7) 0.0263(3) Uani 1 1 d . . . . .
H19 H 0.718745 0.426972 0.445398 0.032 Uiso 1 1 calc R U . . .
C20 C 0.48019(10) 0.01741(14) 0.30582(7) 0.0255(3) Uani 1 1 d . . . . .
H20 H 0.434567 -0.034853 0.273470 0.031 Uiso 1 1 calc R U . . .
C21 C 0.48297(10) 0.15726(14) 0.29604(7) 0.0271(3) Uani 1 1 d . . . . .
H21 H 0.438086 0.195812 0.257552 0.033 Uiso 1 1 calc R U . . .
C22 C 0.54478(10) -0.04427(13) 0.36328(7) 0.0236(3) Uani 1 1 d . . . . .
C23 C 0.70022(11) -0.15590(14) 0.57142(7) 0.0292(3) Uani 1 1 d . . . . .
H23 H 0.737401 -0.090917 0.600970 0.035 Uiso 1 1 calc R U . . .
C24 C 0.46970(10) -0.28078(13) 0.34150(7) 0.0244(3) Uani 1 1 d . . . . .
C25 C 0.55033(10) 0.23990(14) 0.34178(7) 0.0275(3) Uani 1 1 d . . . . .
H25 H 0.552254 0.332244 0.333770 0.033 Uiso 1 1 calc R U . . .
C26 C 0.66117(10) -0.12671(13) 0.50028(7) 0.0245(3) Uani 1 1 d . . . . .
C27 C 0.62656(11) -0.37733(14) 0.55526(8) 0.0304(3) Uani 1 1 d . . . . .
H27 H 0.616128 -0.462003 0.573291 0.036 Uiso 1 1 calc R U . . .
C28 C 0.74601(10) -0.20537(13) 0.34449(7) 0.0253(3) Uani 1 1 d . . . . .
H28 H 0.770504 -0.130940 0.372330 0.030 Uiso 1 1 calc R U . . .
C29 C 0.68384(11) -0.28180(15) 0.59846(7) 0.0310(3) Uani 1 1 d . . . . .
H29 H 0.711540 -0.301824 0.645811 0.037 Uiso 1 1 calc R U . . .
C30 C 0.86604(10) 0.24945(14) 0.56783(7) 0.0276(3) Uani 1 1 d . . . . .
H30 H 0.923869 0.257347 0.604444 0.033 Uiso 1 1 calc R U . . .
C31 C 0.67249(11) -0.42949(14) 0.25945(7) 0.0297(3) Uani 1 1 d . . . . .
H31 H 0.648083 -0.503728 0.231427 0.036 Uiso 1 1 calc R U . . .
C32 C 0.80999(10) -0.27636(14) 0.30865(7) 0.0289(3) Uani 1 1 d . . . . .
H32 H 0.877888 -0.248430 0.312411 0.035 Uiso 1 1 calc R U . . .
C33 C 0.29587(10) -0.36025(16) 0.31175(8) 0.0334(3) Uani 1 1 d . . . . .
H33 H 0.228005 -0.356534 0.317531 0.040 Uiso 1 1 calc R U . . .
C34 C 0.82011(10) 0.12442(14) 0.55462(7) 0.0277(3) Uani 1 1 d . . . . .
H34 H 0.845892 0.049817 0.581892 0.033 Uiso 1 1 calc R U . . .
C35 C 0.32307(11) -0.45252(15) 0.26395(8) 0.0334(3) Uani 1 1 d . . . . .
H35 H 0.273111 -0.509232 0.238110 0.040 Uiso 1 1 calc R U . . .
C36 C 0.61517(10) 0.18080(13) 0.40017(7) 0.0248(3) Uani 1 1 d . . . . .
C37 C 0.99372(11) 0.64887(15) 0.62465(8) 0.0331(3) Uani 1 1 d . . . . .
H37 H 1.035334 0.665300 0.669070 0.040 Uiso 1 1 calc R U . . .
C38 C 0.88188(10) 0.49775(14) 0.54390(7) 0.0259(3) Uani 1 1 d . . . . .

loop_
_atom_site_aniso_label
_atom_site_aniso_U_11
_atom_site_aniso_U_22
_atom_site_aniso_U_33
_atom_site_aniso_U_23
_atom_site_aniso_U_13
_atom_site_aniso_U_12
N1 0.0302(6) 0.0198(5) 0.0240(5) 0.0002(4) -0.0009(4) -0.0008(5)
N2 0.0468(8) 0.0335(7) 0.0421(8) 0.0036(6) -0.0051(6) -0.0125(6)
C1 0.0246(6) 0.0199(6) 0.0217(6) 0.0025(5) 0.0020(5) 0.0014(5)
C2 0.0312(7) 0.0316(8) 0.0330(7) -0.0006(6) 0.0094(6) 0.0049(6)
C3 0.0303(7) 0.0282(7) 0.0298(7) 0.0042(6) 0.0018(6) -0.0024(6)
C4 0.0234(6) 0.0206(6) 0.0254(6) -0.0007(5) 0.0022(5) -0.0009(5)
C5 0.0270(7) 0.0238(7) 0.0313(7) 0.0007(5) 0.0042(5) -0.0019(5)
C6 0.0259(6) 0.0213(6) 0.0252(6) 0.0010(5) 0.0021(5) -0.0004(5)
C7 0.0294(7) 0.0276(7) 0.0279(7) 0.0003(5) 0.0006(5) -0.0027(6)
C8 0.0286(6) 0.0198(6) 0.0259(6) -0.0027(5) 0.0026(5) 0.0000(5)
C9 0.0324(7) 0.0303(8) 0.0311(7) 0.0017(6) -0.0011(6) -0.0040(6)
C10 0.0256(6) 0.0200(6) 0.0254(6) 0.0026(5) 0.0010(5) -0.0012(5)
C11 0.0271(7) 0.0302(7) 0.0304(7) 0.0029(6) 0.0039(6) 0.0007(6)
C12 0.0236(6) 0.0227(7) 0.0265(7) 0.0001(5) 0.0042(5) 0.0019(5)
C13 0.0282(7) 0.0254(7) 0.0331(7) -0.0017(6) 0.0042(6) -0.0042(5)
C14 0.0253(6) 0.0214(6) 0.0230(6) 0.0003(5) 0.0012(5) 0.0020(5)
C15 0.0391(8) 0.0262(7) 0.0272(7) 0.0015(6) 0.0013(6) -0.0041(6)
C16 0.0268(6) 0.0213(6) 0.0263(7) -0.0016(5) 0.0030(5) 0.0029(5)
C17 0.0330(7) 0.0251(7) 0.0281(7) -0.0001(5) -0.0019(6) -0.0037(6)
C18 0.0281(7) 0.0227(7) 0.0255(7) -0.0020(5) 0.0040(5) -0.0007(5)
C19 0.0292(7) 0.0205(6) 0.0283(7) 0.0001(5) 0.0036(5) 0.0018(5)
C20 0.0226(6) 0.0266(7) 0.0258(7) -0.0019(5) 0.0014(5) -0.0005(5)
C21 0.0247(6) 0.0272(7) 0.0273(7) 0.0016(5) 0.0003(5) 0.0031(5)
C22 0.0242(6) 0.0208(6) 0.0256(6) -0.0014(5) 0.0047(5) 0.0008(5)
C23 0.0336(7) 0.0274(7) 0.0247(7) -0.0017(5) 0.0016(6) -0.0010(6)
C24 0.0250(6) 0.0217(6) 0.0246(6) 0.0026(5) 0.0005(5) -0.0009(5)
C25 0.0285(7) 0.0216(7) 0.0315(7) 0.0021(5) 0.0040(6) 0.0031(5)
C26 0.0266(6) 0.0198(6) 0.0264(7) 0.0008(5) 0.0044(5) 0.0025(5)
C27 0.0322(7) 0.0251(7) 0.0339(7) 0.0063(6) 0.0068(6) -0.0020(6)
C28 0.0257(6) 0.0217(6) 0.0268(6) 0.0014(5) 0.0015(5) -0.0026(5)
C29 0.0342(7) 0.0317(7) 0.0260(7) 0.0053(6) 0.0039(6) 0.0008(6)
C30 0.0267(7) 0.0266(7) 0.0271(7) -0.0023(5) -0.0001(5) -0.0006(5)
C31 0.0342(7) 0.0249(7) 0.0291(7) -0.0046(5) 0.0049(6) 0.0010(6)
C32 0.0245(6) 0.0303(7) 0.0321(7) 0.0042(6) 0.0063(5) 0.0004(6)
C33 0.0211(6) 0.0417(9) 0.0351(8) 0.0091(6) 0.0006(6) -0.0032(6)
C34 0.0309(7) 0.0235(7) 0.0265(7) 0.0012(5) 0.0008(5) 0.0031(5)
C35 0.0295(7) 0.0341(8) 0.0319(7) 0.0059(6) -0.0043(6) -0.0090(6)
C36 0.0268(6) 0.0210(6) 0.0258(7) -0.0010(5) 0.0035(5) 0.0019(5)
C37 0.0380(8) 0.0298(7) 0.0280(7) -0.0020(6) -0.0015(6) -0.0068(6)
C38 0.0250(6) 0.0242(7) 0.0279(7) -0.0022(5) 0.0043(5) -0.0008(5)

loop_
_atom_type_symbol
_atom_type_description
_atom_type_scat_dispersion_real
_atom_type_scat_dispersion_imag
_atom_type_scat_source
C C 0.0181 0.0091 'International Tables Vol C Tables 4.2.6.8 and 6.1.1.4'
H H 0.0000 0.0000 'International Tables Vol C Tables 4.2.6.8 and 6.1.1.4'
N N 0.0311 0.0180 'International Tables Vol C Tables 4.2.6.8 and 6.1.1.4'

loop_
_geom_angle_atom_site_label_1
_geom_angle_atom_site_label_2
_geom_angle_atom_site_label_3
_geom_angle
_geom_angle_site_symmetry_1
_geom_angle_site_symmetry_3
_geom_angle_publ_flag
C8 N1 C26 131.99(11) . . ?
C14 N1 C8 107.42(10) . . ?
C14 N1 C26 118.57(11) . . ?
C6 C1 C4 110.71(11) . . ?
C28 C1 C4 128.63(12) . . ?
C28 C1 C6 120.60(12) . . ?
C31 C2 H2 119.8 . . ?
C31 C2 C32 120.36(13) . . ?
C32 C2 H2 119.8 . . ?
C7 C3 H3 120.0 . . ?
C7 C3 C13 119.91(13) . . ?
C13 C3 H3 120.0 . . ?
C1 C4 C12 106.86(10) . . ?
C22 C4 C1 111.14(10) . . ?
C22 C4 C12 109.80(11) . . ?
C22 C4 C24 113.77(10) . . ?
C24 C4 C1 100.90(10) . . ?
C24 C4 C12 113.87(11) . . ?
C12 C5 H5 119.2 . . ?
C27 C5 H5 119.2 . . ?
C27 C5 C12 121.65(13) . . ?
C1 C6 C10 108.40(11) . . ?
C31 C6 C1 120.63(12) . . ?
C31 C6 C10 130.97(12) . . ?
C3 C7 H7 119.2 . . ?
C3 C7 C38 121.52(13) . . ?
C38 C7 H7 119.2 . . ?
N1 C8 C16 108.71(11) . . ?
C34 C8 N1 130.79(12) . . ?
C34 C8 C16 120.24(12) . . ?
N2 C9 C13 177.38(16) . . ?
C17 C10 C6 130.57(13) . . ?
C17 C10 C24 120.77(12) . . ?
C24 C10 C6 108.64(11) . . ?
C24 C11 H11 120.6 . . ?
C24 C11 C33 118.88(13) . . ?
C33 C11 H11 120.6 . . ?
C5 C12 C4 120.78(12) . . ?
C5 C12 C26 117.80(12) . . ?
C26 C12 C4 121.19(11) . . ?
C3 C13 C9 118.80(13) . . ?
C3 C13 C37 119.88(13) . . ?
C37 C13 C9 121.31(13) . . ?
N1 C14 C36 110.71(11) . . ?
C22 C14 N1 124.29(12) . . ?
C22 C14 C36 124.93(12) . . ?
C37 C15 H15 119.2 . . ?
C37 C15 C38 121.65(13) . . ?
C38 C15 H15 119.2 . . ?
C8 C16 C36 107.20(11) . . ?
C19 C16 C8 120.30(12) . . ?
C19 C16 C36 132.39(13) . . ?
C10 C17 H17 120.7 . . ?
C35 C17 C10 118.56(13) . . ?
C35 C17 H17 120.7 . . ?
C19 C18 C30 118.18(12) . . ?
C19 C18 C38 120.50(12) . . ?
C30 C18 C38 121.29(12) . . ?
C16 C19 C18 120.13(12) . . ?
C16 C19 H19 119.9 . . ?
C18 C19 H19 119.9 . . ?
C21 C20 H20 119.6 . . ?
C22 C20 H20 119.6 . . ?
C22 C20 C21 120.86(12) . . ?
C20 C21 H21 118.9 . . ?
C25 C21 C20 122.16(12) . . ?
C25 C21 H21 118.9 . . ?
C14 C22 C4 116.96(11) . . ?
C14 C22 C20 115.51(12) . . ?
C20 C22 C4 127.14(12) . . ?
C26 C23 H23 119.9 . . ?
C29 C23 H23 119.9 . . ?
C29 C23 C26 120.12(13) . . ?
C10 C24 C4 111.00(11) . . ?
C11 C24 C4 128.64(12) . . ?
C11 C24 C10 120.34(12) . . ?
C21 C25 H25 120.9 . . ?
C21 C25 C36 118.11(13) . . ?
C36 C25 H25 120.9 . . ?
C12 C26 N1 117.82(11) . . ?
C23 C26 N1 121.68(12) . . ?
C23 C26 C12 120.44(12) . . ?
C5 C27 H27 120.1 . . ?
C29 C27 C5 119.79(13) . . ?
C29 C27 H27 120.1 . . ?
C1 C28 H28 120.8 . . ?
C1 C28 C32 118.45(12) . . ?
C32 C28 H28 120.8 . . ?
C23 C29 H29 119.9 . . ?
C27 C29 C23 120.13(13) . . ?
C27 C29 H29 119.9 . . ?
C18 C30 H30 118.5 . . ?
C34 C30 C18 123.02(12) . . ?
C34 C30 H30 118.5 . . ?
C2 C31 C6 118.71(13) . . ?
C2 C31 H31 120.6 . . ?
C6 C31 H31 120.6 . . ?
C2 C32 C28 121.20(13) . . ?
C2 C32 H32 119.4 . . ?
C28 C32 H32 119.4 . . ?
C11 C33 H33 119.6 . . ?
C11 C33 C35 120.85(13) . . ?
C35 C33 H33 119.6 . . ?
C8 C34 H34 121.0 . . ?
C30 C34 C8 118.09(12) . . ?
C30 C34 H34 121.0 . . ?
C17 C35 C33 120.59(13) . . ?
C17 C35 H35 119.7 . . ?
C33 C35 H35 119.7 . . ?
C14 C36 C16 105.85(11) . . ?
C25 C36 C14 118.30(12) . . ?
C25 C36 C16 135.81(13) . . ?
C13 C37 H37 120.2 . . ?
C15 C37 C13 119.50(13) . . ?
C15 C37 H37 120.2 . . ?
C7 C38 C15 117.52(12) . . ?
C7 C38 C18 120.96(12) . . ?
C15 C38 C18 121.52(12) . . ?

loop_
_geom_bond_atom_site_label_1
_geom_bond_atom_site_label_2
_geom_bond_distance
_geom_bond_site_symmetry_2
_geom_bond_publ_flag
N1 C8 1.3995(16) . ?
N1 C14 1.3909(16) . ?
N1 C26 1.4145(16) . ?
N2 C9 1.1455(19) . ?
C1 C4 1.5393(17) . ?
C1 C6 1.3966(18) . ?
C1 C28 1.3852(18) . ?
C2 H2 0.9300 . ?
C2 C31 1.388(2) . ?
C2 C32 1.389(2) . ?
C3 H3 0.9300 . ?
C3 C7 1.3812(19) . ?
C3 C13 1.387(2) . ?
C4 C12 1.5432(18) . ?
C4 C22 1.5194(18) . ?
C4 C24 1.5235(17) . ?
C5 H5 0.9300 . ?
C5 C12 1.3950(18) . ?
C5 C27 1.382(2) . ?
C6 C10 1.4711(18) . ?
C6 C31 1.3918(19) . ?
C7 H7 0.9300 . ?
C7 C38 1.3946(19) . ?
C8 C16 1.4139(18) . ?
C8 C34 1.3938(19) . ?
C9 C13 1.4409(19) . ?
C10 C17 1.3955(18) . ?
C10 C24 1.4001(18) . ?
C11 H11 0.9300 . ?
C11 C24 1.3863(18) . ?
C11 C33 1.388(2) . ?
C12 C26 1.4070(18) . ?
C13 C37 1.390(2) . ?
C14 C22 1.3856(18) . ?
C14 C36 1.3955(18) . ?
C15 H15 0.9300 . ?
C15 C37 1.385(2) . ?
C15 C38 1.3968(19) . ?
C16 C19 1.3917(18) . ?
C16 C36 1.4497(18) . ?
C17 H17 0.9300 . ?
C17 C35 1.386(2) . ?
C18 C19 1.3937(18) . ?
C18 C30 1.4063(18) . ?
C18 C38 1.4872(18) . ?
C19 H19 0.9300 . ?
C20 H20 0.9300 . ?
C20 C21 1.4014(19) . ?
C20 C22 1.3911(18) . ?
C21 H21 0.9300 . ?
C21 C25 1.3843(19) . ?
C23 H23 0.9300 . ?
C23 C26 1.3892(19) . ?
C23 C29 1.3871(19) . ?
C25 H25 0.9300 . ?
C25 C36 1.3936(19) . ?
C27 H27 0.9300 . ?
C27 C29 1.379(2) . ?
C28 H28 0.9300 . ?
C28 C32 1.3908(19) . ?
C29 H29 0.9300 . ?
C30 H30 0.9300 . ?
C30 C34 1.3816(19) . ?
C31 H31 0.9300 . ?
C32 H32 0.9300 . ?
C33 H33 0.9300 . ?
C33 C35 1.397(2) . ?
C34 H34 0.9300 . ?
C35 H35 0.9300 . ?
C37 H37 0.9300 . ?

loop_
_geom_torsion_atom_site_label_1
_geom_torsion_atom_site_label_2
_geom_torsion_atom_site_label_3
_geom_torsion_atom_site_label_4
_geom_torsion
_geom_torsion_site_symmetry_1
_geom_torsion_site_symmetry_2
_geom_torsion_site_symmetry_3
_geom_torsion_site_symmetry_4
_geom_torsion_publ_flag
N1 C8 C16 C19 -177.40(12) . . . . ?
N1 C8 C16 C36 -0.83(15) . . . . ?
N1 C8 C34 C30 175.05(13) . . . . ?
N1 C14 C22 C4 -7.62(19) . . . . ?
N1 C14 C22 C20 179.00(12) . . . . ?
N1 C14 C36 C16 2.87(15) . . . . ?
N1 C14 C36 C25 -179.12(11) . . . . ?
C1 C4 C12 C5 -84.52(14) . . . . ?
C1 C4 C12 C26 89.81(14) . . . . ?
C1 C4 C22 C14 -87.20(14) . . . . ?
C1 C4 C22 C20 85.30(15) . . . . ?
C1 C4 C24 C10 2.75(13) . . . . ?
C1 C4 C24 C11 -175.63(13) . . . . ?
C1 C6 C10 C17 173.86(13) . . . . ?
C1 C6 C10 C24 -4.34(15) . . . . ?
C1 C6 C31 C2 -1.5(2) . . . . ?
C1 C28 C32 C2 -0.5(2) . . . . ?
C3 C7 C38 C15 -0.9(2) . . . . ?
C3 C7 C38 C18 179.64(13) . . . . ?
C3 C13 C37 C15 -0.5(2) . . . . ?
C4 C1 C6 C10 6.23(14) . . . . ?
C4 C1 C6 C31 -174.45(12) . . . . ?
C4 C1 C28 C32 174.95(12) . . . . ?
C4 C12 C26 N1 6.01(18) . . . . ?
C4 C12 C26 C23 -176.55(12) . . . . ?
C5 C12 C26 N1 -179.50(11) . . . . ?
C5 C12 C26 C23 -2.06(19) . . . . ?
C5 C27 C29 C23 -0.6(2) . . . . ?
C6 C1 C4 C12 113.77(12) . . . . ?
C6 C1 C4 C22 -126.45(12) . . . . ?
C6 C1 C4 C24 -5.49(13) . . . . ?
C6 C1 C28 C32 -1.80(19) . . . . ?
C6 C10 C17 C35 -178.53(13) . . . . ?
C6 C10 C24 C4 0.71(15) . . . . ?
C6 C10 C24 C11 179.24(12) . . . . ?
C7 C3 C13 C9 -179.61(13) . . . . ?
C7 C3 C13 C37 -0.2(2) . . . . ?
C8 N1 C14 C22 173.77(12) . . . . ?
C8 N1 C14 C36 -3.43(15) . . . . ?
C8 N1 C26 C12 -177.80(13) . . . . ?
C8 N1 C26 C23 4.8(2) . . . . ?
C8 C16 C19 C18 1.5(2) . . . . ?
C8 C16 C36 C14 -1.21(15) . . . . ?
C8 C16 C36 C25 -178.70(15) . . . . ?
C9 C13 C37 C15 178.95(14) . . . . ?
C10 C6 C31 C2 177.59(13) . . . . ?
C10 C17 C35 C33 0.0(2) . . . . ?
C11 C33 C35 C17 0.3(2) . . . . ?
C12 C4 C22 C14 30.81(16) . . . . ?
C12 C4 C22 C20 -156.69(12) . . . . ?
C12 C4 C24 C10 -111.33(12) . . . . ?
C12 C4 C24 C11 70.29(17) . . . . ?
C12 C5 C27 C29 1.5(2) . . . . ?
C13 C3 C7 C38 0.9(2) . . . . ?
C14 N1 C8 C16 2.57(15) . . . . ?
C14 N1 C8 C34 -171.52(14) . . . . ?
C14 N1 C26 C12 20.63(17) . . . . ?
C14 N1 C26 C23 -156.77(13) . . . . ?
C16 C8 C34 C30 1.5(2) . . . . ?
C17 C10 C24 C4 -177.70(12) . . . . ?
C17 C10 C24 C11 0.8(2) . . . . ?
C18 C30 C34 C8 0.5(2) . . . . ?
C19 C16 C36 C14 174.77(14) . . . . ?
C19 C16 C36 C25 -2.7(3) . . . . ?
C19 C18 C30 C34 -1.6(2) . . . . ?
C19 C18 C38 C7 -20.82(19) . . . . ?
C19 C18 C38 C15 159.77(13) . . . . ?
C20 C21 C25 C36 -1.6(2) . . . . ?
C21 C20 C22 C4 -170.84(13) . . . . ?
C21 C20 C22 C14 1.75(19) . . . . ?
C21 C25 C36 C14 -0.61(19) . . . . ?
C21 C25 C36 C16 176.64(14) . . . . ?
C22 C4 C12 C5 154.84(12) . . . . ?
C22 C4 C12 C26 -30.83(16) . . . . ?
C22 C4 C24 C10 121.83(12) . . . . ?
C22 C4 C24 C11 -56.54(18) . . . . ?
C22 C14 C36 C16 -174.31(12) . . . . ?
C22 C14 C36 C25 3.7(2) . . . . ?
C22 C20 C21 C25 1.0(2) . . . . ?
C24 C4 C12 C5 25.96(17) . . . . ?
C24 C4 C12 C26 -159.70(12) . . . . ?
C24 C4 C22 C14 159.74(11) . . . . ?
C24 C4 C22 C20 -27.76(18) . . . . ?
C24 C10 C17 C35 -0.5(2) . . . . ?
C24 C11 C33 C35 0.0(2) . . . . ?
C26 N1 C8 C16 -160.51(13) . . . . ?
C26 N1 C8 C34 25.4(2) . . . . ?
C26 N1 C14 C22 -20.49(19) . . . . ?
C26 N1 C14 C36 162.31(11) . . . . ?
C26 C23 C29 C27 -1.6(2) . . . . ?
C27 C5 C12 C4 174.37(12) . . . . ?
C27 C5 C12 C26 -0.15(19) . . . . ?
C28 C1 C4 C12 -63.24(16) . . . . ?
C28 C1 C4 C22 56.53(17) . . . . ?
C28 C1 C4 C24 177.49(13) . . . . ?
C28 C1 C6 C10 -176.48(12) . . . . ?
C28 C1 C6 C31 2.84(19) . . . . ?
C29 C23 C26 N1 -179.71(12) . . . . ?
C29 C23 C26 C12 3.0(2) . . . . ?
C30 C18 C19 C16 0.50(19) . . . . ?
C30 C18 C38 C7 156.85(13) . . . . ?
C30 C18 C38 C15 -22.6(2) . . . . ?
C31 C2 C32 C28 1.7(2) . . . . ?
C31 C6 C10 C17 -5.4(2) . . . . ?
C31 C6 C10 C24 176.44(14) . . . . ?
C32 C2 C31 C6 -0.7(2) . . . . ?
C33 C11 C24 C4 177.68(13) . . . . ?
C33 C11 C24 C10 -0.6(2) . . . . ?
C34 C8 C16 C19 -2.6(2) . . . . ?
C34 C8 C16 C36 173.99(12) . . . . ?
C36 C14 C22 C4 169.19(12) . . . . ?
C36 C14 C22 C20 -4.2(2) . . . . ?
C36 C16 C19 C18 -174.04(13) . . . . ?
C37 C15 C38 C7 0.3(2) . . . . ?
C37 C15 C38 C18 179.70(13) . . . . ?
C38 C15 C37 C13 0.4(2) . . . . ?
C38 C18 C19 C16 178.24(12) . . . . ?
C38 C18 C30 C34 -179.29(13) . . . . ?
